data_7151405
loop_
_publ_author_name
'Simonov, Yurii A.'
'Fonari, Marina S.'
'Zaworotko, Michael J.'
'Abourahma, Heba'
'Lipkowski, Janusz'
'Ganin, Edward V.'
'Yavolovskii, Arkadii A.'

_publ_section_title
;
 From 1D strands to extended molecular assemblies in the binary
 compounds of dithiooxamide and dithiobiurea with crown ethers
;
_journal_issue 16
_journal_name_full 'Organic &amp;  Biomolecular Chemistry'
_journal_page_first 2922
_journal_paper_doi 10.1039/b301379k
_journal_volume 1
_journal_year 2003
_chemical_formula_moiety 'C12 H24 O6 , C2 H6 N4 S2'
_chemical_formula_sum 'C14 H30 N4 O6 S2'
_chemical_formula_weight 414.54
_chemical_name_common
;1,4,7,10,13,16-hexaoxacyclooctadecane N,N'-
(thiocarbamoyl)hydrazine clathrate
;
_chemical_name_systematic
;
1,4,7,10,13,16-hexaoxacyclooctadecane
N,N'-(thiocarbamoyl)hydrazine clathrate
;
_space_group_IT_number 14
_symmetry_cell_setting monoclinic
_symmetry_space_group_name_Hall '-P 2ybc'
_symmetry_space_group_name_H-M 'P 1 21/c 1'
_atom_sites_solution_hydrogens geom
_atom_sites_solution_primary direct
_atom_sites_solution_secondary difmap
_audit_creation_method SHELXL-97
_cell_angle_alpha 90.00
_cell_angle_beta 92.18(2)
_cell_angle_gamma 90.00
_cell_formula_units_Z 4
_cell_length_a 14.196(3)
_cell_length_b 7.187(2)
_cell_length_c 19.552(3)
_cell_measurement_temperature 293(2)
_cell_volume 1993.4(8)
_computing_cell_refinement 'Denzo-SMN (Otwinowski & Minor, 1997)'
_computing_data_collection 'Collect (Nonius BV, 2001)'
_computing_data_reduction 'Denzo-SMN (Otwinowski & Minor, 1997)'
_computing_molecular_graphics 'ORTEP-III (Farrugia, 1997)'
_computing_publication_material 'SHELXS-97 (Sheldrick, 1997)'
_computing_structure_refinement 'SHELXL-97 (Sheldrick, 1997)'
_computing_structure_solution 'SHELXS-97 (Sheldrick, 1997)'
_diffrn_ambient_temperature 293(2)
_diffrn_measured_fraction_theta_full 0.990
_diffrn_measured_fraction_theta_max 0.990
_diffrn_measurement_device_type 'Nonius Kappa CCD'
_diffrn_measurement_method phi-scan
_diffrn_radiation_monochromator graphite
_diffrn_radiation_source 'fine-focus sealed tube'
_diffrn_radiation_type MoK\a
_diffrn_radiation_wavelength 0.71070
_diffrn_reflns_av_R_equivalents 0.0000
_diffrn_reflns_av_sigmaI/netI 0.0350
_diffrn_reflns_limit_h_max 18
_diffrn_reflns_limit_h_min 0
_diffrn_reflns_limit_k_max 9
_diffrn_reflns_limit_k_min 0
_diffrn_reflns_limit_l_max 25
_diffrn_reflns_limit_l_min -25
_diffrn_reflns_number 4532
_diffrn_reflns_theta_full 27.47
_diffrn_reflns_theta_max 27.47
_diffrn_reflns_theta_min 3.02
_exptl_absorpt_coefficient_mu 0.304
_exptl_absorpt_correction_type none
_exptl_crystal_colour colorless
_exptl_crystal_density_diffrn 1.381
_exptl_crystal_density_method 'not measured'
_exptl_crystal_description needle
_exptl_crystal_F_000 888
_exptl_crystal_size_max 0.30
_exptl_crystal_size_mid 0.20
_exptl_crystal_size_min 0.20
_refine_diff_density_max 0.226
_refine_diff_density_min -0.245
_refine_diff_density_rms 0.049
_refine_ls_extinction_method none
_refine_ls_goodness_of_fit_ref 1.023
_refine_ls_hydrogen_treatment mixed
_refine_ls_matrix_type full
_refine_ls_number_parameters 259
_refine_ls_number_reflns 4532
_refine_ls_number_restraints 0
_refine_ls_restrained_S_all 1.023
_refine_ls_R_factor_all 0.0452
_refine_ls_R_factor_gt 0.0334
_refine_ls_shift/su_max 0.001
_refine_ls_shift/su_mean 0.000
_refine_ls_structure_factor_coef Fsqd
_refine_ls_weighting_details 'calc w=1/[\s^2^(Fo^2^)+(0.0312P)^2^+0.8022P] where P=(Fo^2^+2Fc^2^)/3'
_refine_ls_weighting_scheme calc
_refine_ls_wR_factor_gt 0.0746
_refine_ls_wR_factor_ref 0.0782
_reflns_number_gt 3860
_reflns_number_total 4532
_reflns_threshold_expression >2sigma(I)
_cod_data_source_file b301379k.txt
_cod_data_source_block compound_4
_cod_original_sg_symbol_H-M P21/c
_cod_database_code 7151405

loop_
_symmetry_equiv_pos_as_xyz
'x, y, z'
'-x, y+1/2, -z+1/2'
'-x, -y, -z'
'x, -y-1/2, z-1/2'

loop_
_atom_site_label
_atom_site_type_symbol
_atom_site_fract_x
_atom_site_fract_y
_atom_site_fract_z
_atom_site_U_iso_or_equiv
_atom_site_adp_type
_atom_site_occupancy
_atom_site_symmetry_multiplicity
_atom_site_calc_flag
_atom_site_refinement_flags
_atom_site_disorder_assembly
_atom_site_disorder_group
O1 O 0.77624(7) 1.02704(13) -0.24061(5) 0.0183(2) Uani 1 1 d . . .
C2 C 0.86221(10) 1.0074(2) -0.27563(7) 0.0210(3) Uani 1 1 d . . .
H2A H 0.8775 1.1234 -0.2981 0.025 Uiso 1 1 calc R . .
H2B H 0.8555 0.9111 -0.3102 0.025 Uiso 1 1 calc R . .
C3 C 0.93888(10) 0.95679(19) -0.22449(7) 0.0218(3) Uani 1 1 d . . .
H3A H 0.9248 0.8386 -0.2032 0.026 Uiso 1 1 calc R . .
H3B H 0.9984 0.9453 -0.2469 0.026 Uiso 1 1 calc R . .
O4 O 0.94465(7) 1.10036(13) -0.17416(5) 0.0205(2) Uani 1 1 d . . .
C5 C 1.01158(10) 1.0593(2) -0.12033(7) 0.0228(3) Uani 1 1 d . . .
H5A H 1.0746 1.0571 -0.1378 0.027 Uiso 1 1 calc R . .
H5B H 0.9985 0.9382 -0.1010 0.027 Uiso 1 1 calc R . .
C6 C 1.00481(10) 1.2065(2) -0.06668(8) 0.0237(3) Uani 1 1 d . . .
H6A H 1.0572 1.1955 -0.0336 0.028 Uiso 1 1 calc R . .
H6B H 1.0072 1.3288 -0.0875 0.028 Uiso 1 1 calc R . .
O7 O 0.91779(7) 1.18341(13) -0.03344(5) 0.0203(2) Uani 1 1 d . . .
C8 C 0.89723(10) 1.33613(18) 0.00946(7) 0.0199(3) Uani 1 1 d . . .
H8A H 0.8925 1.4494 -0.0174 0.024 Uiso 1 1 calc R . .
H8B H 0.9474 1.3519 0.0440 0.024 Uiso 1 1 calc R . .
C9 C 0.80596(10) 1.29995(19) 0.04299(7) 0.0200(3) Uani 1 1 d . . .
H9A H 0.8108 1.1876 0.0704 0.024 Uiso 1 1 calc R . .
H9B H 0.7912 1.4029 0.0728 0.024 Uiso 1 1 calc R . .
O10 O 0.73362(7) 1.27935(13) -0.00898(5) 0.0180(2) Uani 1 1 d . . .
C11 C 0.64288(10) 1.26601(19) 0.01956(7) 0.0212(3) Uani 1 1 d . . .
H11A H 0.6216 1.3885 0.0330 0.025 Uiso 1 1 calc R . .
H11B H 0.6463 1.1875 0.0599 0.025 Uiso 1 1 calc R . .
C12 C 0.57498(10) 1.18500(18) -0.03261(7) 0.0211(3) Uani 1 1 d . . .
H12A H 0.5945 1.0600 -0.0443 0.025 Uiso 1 1 calc R . .
H12B H 0.5127 1.1779 -0.0140 0.025 Uiso 1 1 calc R . .
O13 O 0.57206(7) 1.29893(12) -0.09242(5) 0.0199(2) Uani 1 1 d . . .
C14 C 0.49799(10) 1.24699(19) -0.13997(8) 0.0224(3) Uani 1 1 d . . .
H14A H 0.4979 1.3331 -0.1782 0.027 Uiso 1 1 calc R . .
H14B H 0.4384 1.2617 -0.1178 0.027 Uiso 1 1 calc R . .
C15 C 0.50279(10) 1.04979(19) -0.16810(8) 0.0223(3) Uani 1 1 d . . .
H15A H 0.4920 0.9637 -0.1310 0.027 Uiso 1 1 calc R . .
H15B H 0.4516 1.0338 -0.2019 0.027 Uiso 1 1 calc R . .
O16 O 0.58883(7) 0.99911(12) -0.19880(5) 0.0197(2) Uani 1 1 d . . .
C17 C 0.61557(10) 1.12552(18) -0.25063(7) 0.0189(3) Uani 1 1 d . . .
H17A H 0.6325 1.2444 -0.2301 0.023 Uiso 1 1 calc R . .
H17B H 0.5629 1.1454 -0.2828 0.023 Uiso 1 1 calc R . .
C18 C 0.69767(10) 1.04959(19) -0.28759(7) 0.0197(3) Uani 1 1 d . . .
H18A H 0.6810 0.9306 -0.3081 0.024 Uiso 1 1 calc R . .
H18B H 0.7141 1.1342 -0.3239 0.024 Uiso 1 1 calc R . .
S1G S 0.72315(3) 0.77592(5) 0.028017(17) 0.02041(9) Uani 1 1 d . . .
S2G S 0.76431(3) 0.53786(5) -0.278494(17) 0.02138(9) Uani 1 1 d . . .
N1G N 0.78149(9) 0.89905(16) -0.09144(7) 0.0207(3) Uani 1 1 d . . .
H1N1 H 0.8136(13) 0.984(3) -0.0682(9) 0.037(5) Uiso 1 1 d . . .
H2N1 H 0.7755(12) 0.912(2) -0.1345(10) 0.032(5) Uiso 1 1 d . . .
N2G N 0.67356(9) 0.66179(16) -0.09644(6) 0.0179(2) Uani 1 1 d . . .
H1N2 H 0.6449(11) 0.579(2) -0.0790(8) 0.021(4) Uiso 1 1 d . . .
N3G N 0.68304(9) 0.64495(16) -0.16660(6) 0.0180(2) Uani 1 1 d . . .
H1N3 H 0.6619(11) 0.727(2) -0.1891(8) 0.019(4) Uiso 1 1 d . . .
N4G N 0.78820(9) 0.40527(17) -0.15151(7) 0.0215(3) Uani 1 1 d . . .
H1N4 H 0.8224(13) 0.325(2) -0.1677(9) 0.028(5) Uiso 1 1 d . . .
H2N4 H 0.7683(13) 0.389(2) -0.1101(10) 0.034(5) Uiso 1 1 d . . .
C1G C 0.72800(9) 0.78126(17) -0.05800(7) 0.0159(3) Uani 1 1 d . . .
C2G C 0.74635(9) 0.52654(17) -0.19407(7) 0.0162(3) Uani 1 1 d . . .

loop_
_atom_site_aniso_label
_atom_site_aniso_U_11
_atom_site_aniso_U_22
_atom_site_aniso_U_33
_atom_site_aniso_U_23
_atom_site_aniso_U_13
_atom_site_aniso_U_12
O1 0.0173(5) 0.0220(5) 0.0157(5) 0.0001(4) 0.0023(4) 0.0002(4)
C2 0.0217(8) 0.0230(7) 0.0186(7) -0.0023(5) 0.0059(6) -0.0014(6)
C3 0.0207(7) 0.0210(7) 0.0243(7) -0.0041(5) 0.0057(6) 0.0026(6)
O4 0.0201(5) 0.0205(5) 0.0208(5) -0.0021(4) -0.0010(4) 0.0040(4)
C5 0.0138(7) 0.0289(7) 0.0256(8) 0.0009(6) 0.0005(6) 0.0035(6)
C6 0.0152(7) 0.0301(8) 0.0258(8) -0.0002(6) 0.0013(6) -0.0050(6)
O7 0.0172(5) 0.0205(5) 0.0235(5) -0.0044(4) 0.0033(4) -0.0038(4)
C8 0.0222(7) 0.0172(6) 0.0202(7) -0.0025(5) -0.0025(6) -0.0025(5)
C9 0.0242(8) 0.0203(7) 0.0154(7) -0.0008(5) -0.0007(6) 0.0004(6)
O10 0.0167(5) 0.0227(5) 0.0148(5) 0.0010(4) 0.0018(4) -0.0018(4)
C11 0.0208(7) 0.0216(7) 0.0218(7) 0.0031(5) 0.0082(6) 0.0001(6)
C12 0.0188(7) 0.0176(6) 0.0273(8) 0.0063(5) 0.0048(6) -0.0012(5)
O13 0.0196(5) 0.0167(5) 0.0235(5) 0.0051(4) 0.0010(4) -0.0024(4)
C14 0.0144(7) 0.0249(7) 0.0279(8) 0.0031(6) 0.0001(6) 0.0030(6)
C15 0.0134(7) 0.0247(7) 0.0290(8) 0.0007(6) 0.0012(6) -0.0034(5)
O16 0.0180(5) 0.0171(4) 0.0241(5) 0.0046(4) 0.0029(4) 0.0006(4)
C17 0.0204(7) 0.0154(6) 0.0207(7) 0.0039(5) -0.0025(6) -0.0020(5)
C18 0.0214(7) 0.0207(7) 0.0168(7) 0.0002(5) -0.0024(5) -0.0025(5)
S1G 0.0265(2) 0.01881(17) 0.01617(18) 0.00096(12) 0.00387(14) 0.00028(13)
S2G 0.0278(2) 0.01880(17) 0.01795(18) 0.00037(13) 0.00630(14) -0.00195(14)
N1G 0.0247(7) 0.0205(6) 0.0171(6) -0.0006(5) 0.0034(5) -0.0077(5)
N2G 0.0230(6) 0.0156(5) 0.0155(6) 0.0010(4) 0.0057(5) -0.0052(5)
N3G 0.0239(7) 0.0153(5) 0.0148(6) 0.0018(4) 0.0012(5) 0.0017(5)
N4G 0.0249(7) 0.0194(6) 0.0205(7) 0.0004(5) 0.0034(5) 0.0051(5)
C1G 0.0159(7) 0.0127(6) 0.0194(7) 0.0000(5) 0.0033(5) 0.0033(5)
C2G 0.0159(7) 0.0129(6) 0.0199(7) -0.0010(5) 0.0002(5) -0.0044(5)

loop_
_atom_type_symbol
_atom_type_description
_atom_type_scat_dispersion_real
_atom_type_scat_dispersion_imag
_atom_type_scat_source
C C 0.0033 0.0016 'International Tables Vol C Tables 4.2.6.8 and 6.1.1.4'
H H 0.0000 0.0000 'International Tables Vol C Tables 4.2.6.8 and 6.1.1.4'
O O 0.0106 0.0060 'International Tables Vol C Tables 4.2.6.8 and 6.1.1.4'
N N 0.0061 0.0033 'International Tables Vol C Tables 4.2.6.8 and 6.1.1.4'
S S 0.1246 0.1234 'International Tables Vol C Tables 4.2.6.8 and 6.1.1.4'

loop_
_geom_angle_atom_site_label_1
_geom_angle_atom_site_label_2
_geom_angle_atom_site_label_3
_geom_angle
_geom_angle_site_symmetry_1
_geom_angle_site_symmetry_3
_geom_angle_publ_flag
C18 O1 C2 111.32(10) . . ?
O1 C2 C3 108.48(11) . . ?
O1 C2 H2A 110.0 . . ?
C3 C2 H2A 110.0 . . ?
O1 C2 H2B 110.0 . . ?
C3 C2 H2B 110.0 . . ?
H2A C2 H2B 108.4 . . ?
O4 C3 C2 107.86(11) . . ?
O4 C3 H3A 110.1 . . ?
C2 C3 H3A 110.1 . . ?
O4 C3 H3B 110.1 . . ?
C2 C3 H3B 110.1 . . ?
H3A C3 H3B 108.4 . . ?
C5 O4 C3 112.32(10) . . ?
O4 C5 C6 108.26(11) . . ?
O4 C5 H5A 110.0 . . ?
C6 C5 H5A 110.0 . . ?
O4 C5 H5B 110.0 . . ?
C6 C5 H5B 110.0 . . ?
H5A C5 H5B 108.4 . . ?
O7 C6 C5 108.48(11) . . ?
O7 C6 H6A 110.0 . . ?
C5 C6 H6A 110.0 . . ?
O7 C6 H6B 110.0 . . ?
C5 C6 H6B 110.0 . . ?
H6A C6 H6B 108.4 . . ?
C8 O7 C6 112.36(10) . . ?
O7 C8 C9 109.00(11) . . ?
O7 C8 H8A 109.9 . . ?
C9 C8 H8A 109.9 . . ?
O7 C8 H8B 109.9 . . ?
C9 C8 H8B 109.9 . . ?
H8A C8 H8B 108.3 . . ?
O10 C9 C8 108.54(11) . . ?
O10 C9 H9A 110.0 . . ?
C8 C9 H9A 110.0 . . ?
O10 C9 H9B 110.0 . . ?
C8 C9 H9B 110.0 . . ?
H9A C9 H9B 108.4 . . ?
C9 O10 C11 111.41(10) . . ?
O10 C11 C12 109.13(11) . . ?
O10 C11 H11A 109.9 . . ?
C12 C11 H11A 109.9 . . ?
O10 C11 H11B 109.9 . . ?
C12 C11 H11B 109.9 . . ?
H11A C11 H11B 108.3 . . ?
O13 C12 C11 109.49(11) . . ?
O13 C12 H12A 109.8 . . ?
C11 C12 H12A 109.8 . . ?
O13 C12 H12B 109.8 . . ?
C11 C12 H12B 109.8 . . ?
H12A C12 H12B 108.2 . . ?
C14 O13 C12 112.44(10) . . ?
O13 C14 C15 115.90(11) . . ?
O13 C14 H14A 108.3 . . ?
C15 C14 H14A 108.3 . . ?
O13 C14 H14B 108.3 . . ?
C15 C14 H14B 108.3 . . ?
H14A C14 H14B 107.4 . . ?
O16 C15 C14 116.09(11) . . ?
O16 C15 H15A 108.3 . . ?
C14 C15 H15A 108.3 . . ?
O16 C15 H15B 108.3 . . ?
C14 C15 H15B 108.3 . . ?
H15A C15 H15B 107.4 . . ?
C17 O16 C15 113.08(10) . . ?
O16 C17 C18 110.16(11) . . ?
O16 C17 H17A 109.6 . . ?
C18 C17 H17A 109.6 . . ?
O16 C17 H17B 109.6 . . ?
C18 C17 H17B 109.6 . . ?
H17A C17 H17B 108.1 . . ?
O1 C18 C17 109.53(11) . . ?
O1 C18 H18A 109.8 . . ?
C17 C18 H18A 109.8 . . ?
O1 C18 H18B 109.8 . . ?
C17 C18 H18B 109.8 . . ?
H18A C18 H18B 108.2 . . ?
C1G N1G H1N1 118.9(12) . . ?
C1G N1G H2N1 121.6(12) . . ?
H1N1 N1G H2N1 117.8(16) . . ?
C1G N2G N3G 121.71(11) . . ?
C1G N2G H1N2 121.1(11) . . ?
N3G N2G H1N2 115.2(11) . . ?
C2G N3G N2G 122.27(12) . . ?
C2G N3G H1N3 119.4(12) . . ?
N2G N3G H1N3 115.8(11) . . ?
C2G N4G H1N4 118.2(12) . . ?
C2G N4G H2N4 121.1(11) . . ?
H1N4 N4G H2N4 118.3(16) . . ?
N1G C1G N2G 117.00(12) . . ?
N1G C1G S1G 123.52(11) . . ?
N2G C1G S1G 119.48(10) . . ?
N4G C2G N3G 116.63(12) . . ?
N4G C2G S2G 124.43(11) . . ?
N3G C2G S2G 118.92(10) . . ?

loop_
_geom_bond_atom_site_label_1
_geom_bond_atom_site_label_2
_geom_bond_distance
_geom_bond_site_symmetry_2
_geom_bond_publ_flag
O1 C18 1.4270(17) . ?
O1 C2 1.4289(16) . ?
C2 C3 1.495(2) . ?
C2 H2A 0.9700 . ?
C2 H2B 0.9700 . ?
C3 O4 1.4261(16) . ?
C3 H3A 0.9700 . ?
C3 H3B 0.9700 . ?
O4 C5 1.4218(17) . ?
C5 C6 1.496(2) . ?
C5 H5A 0.9700 . ?
C5 H5B 0.9700 . ?
C6 O7 1.4271(17) . ?
C6 H6A 0.9700 . ?
C6 H6B 0.9700 . ?
O7 C8 1.4185(16) . ?
C8 C9 1.4969(19) . ?
C8 H8A 0.9700 . ?
C8 H8B 0.9700 . ?
C9 O10 1.4248(17) . ?
C9 H9A 0.9700 . ?
C9 H9B 0.9700 . ?
O10 C11 1.4265(16) . ?
C11 C12 1.495(2) . ?
C11 H11A 0.9700 . ?
C11 H11B 0.9700 . ?
C12 O13 1.4268(16) . ?
C12 H12A 0.9700 . ?
C12 H12B 0.9700 . ?
O13 C14 1.4267(17) . ?
C14 C15 1.523(2) . ?
C14 H14A 0.9700 . ?
C14 H14B 0.9700 . ?
C15 O16 1.4285(17) . ?
C15 H15A 0.9700 . ?
C15 H15B 0.9700 . ?
O16 C17 1.4232(16) . ?
C17 C18 1.4974(19) . ?
C17 H17A 0.9700 . ?
C17 H17B 0.9700 . ?
C18 H18A 0.9700 . ?
C18 H18B 0.9700 . ?
S1G C1G 1.6863(14) . ?
S2G C2G 1.6817(14) . ?
N1G C1G 1.3260(17) . ?
N1G H1N1 0.876(19) . ?
N1G H2N1 0.847(18) . ?
N2G C1G 1.3620(17) . ?
N2G N3G 1.3888(16) . ?
N2G H1N2 0.802(16) . ?
N3G C2G 1.3628(17) . ?
N3G H1N3 0.790(16) . ?
N4G C2G 1.3295(18) . ?
N4G H1N4 0.824(18) . ?
N4G H2N4 0.876(18) . ?

loop_
_geom_hbond_atom_site_label_D
_geom_hbond_atom_site_label_H
_geom_hbond_atom_site_label_A
_geom_hbond_distance_DH
_geom_hbond_distance_HA
_geom_hbond_distance_DA
_geom_hbond_angle_DHA
_geom_hbond_site_symmetry_A
N1G H2N1 O1 0.847(18) 2.233(19) 3.0563(16) 163.8(16) .
N1G H1N1 O7 0.876(19) 2.15(2) 3.0067(16) 164.6(16) .
N2G H1N2 O13 0.802(16) 2.276(16) 2.9819(16) 147.1(15) 1_545
N3G H1N3 O16 0.790(16) 2.216(17) 2.9326(16) 151.0(15) .
N4G H1N4 O4 0.824(18) 2.378(19) 3.1632(17) 159.5(16) 1_545
N4G H2N4 O10 0.876(18) 2.201(19) 3.0576(16) 166.1(15) 1_545

loop_
_geom_torsion_atom_site_label_1
_geom_torsion_atom_site_label_2
_geom_torsion_atom_site_label_3
_geom_torsion_atom_site_label_4
_geom_torsion
_geom_torsion_site_symmetry_1
_geom_torsion_site_symmetry_2
_geom_torsion_site_symmetry_3
_geom_torsion_site_symmetry_4
_geom_torsion_publ_flag
O1 C2 C3 O4 -58.51(14) . . . . ?
C2 C3 O4 C5 176.03(11) . . . . ?
C3 O4 C5 C6 -173.80(11) . . . . ?
O4 C5 C6 O7 70.29(14) . . . . ?
C5 C6 O7 C8 -169.25(11) . . . . ?
C6 O7 C8 C9 -179.21(11) . . . . ?
O7 C8 C9 O10 -60.10(14) . . . . ?
C8 C9 O10 C11 -173.23(10) . . . . ?
C9 O10 C11 C12 -161.96(11) . . . . ?
O10 C11 C12 O13 -58.15(14) . . . . ?
C11 C12 O13 C14 -170.60(11) . . . . ?
C12 O13 C14 C15 -60.83(15) . . . . ?
O13 C14 C15 O16 -54.22(17) . . . . ?
C14 C15 O16 C17 -53.39(16) . . . . ?
C15 O16 C17 C18 -171.54(11) . . . . ?
O16 C17 C18 O1 -61.45(14) . . . . ?
C17 C18 O1 C2 -163.14(10) . . . . ?
C18 O1 C2 C3 -171.81(11) . . . . ?

loop_
_cod_related_entry_id
_cod_related_entry_database
_cod_related_entry_code
1 ChemSpider 21141481
